data_7708098
loop_
_publ_author_name
'Kotrle, Kamil'
'Nemec, Ivan'
'Moncol, Jan'
'Cizmar, Erik'
'Herchel, Radovan'

_publ_section_title
;
 3d-4f magnetic exchange interactions and anisotropy in a series of
 heterobimetallic vanadium(IV)-lanthanide(III) Schiff base complexes
;
_journal_name_full 'Dalton Transactions'
_journal_paper_doi 10.1039/D1DT01944A
_journal_year 2021
_chemical_formula_moiety 'C19 H22 Gd N5 O15 V'
_chemical_formula_sum 'C19 H22 Gd N5 O15 V'
_chemical_formula_weight 768.60
_space_group_crystal_system monoclinic
_space_group_IT_number 14
_space_group_name_Hall '-P 2ybc'
_space_group_name_H-M_alt 'P 1 21/c 1'
_atom_sites_solution_hydrogens mixed
_audit_creation_date 2021-06-12
_audit_creation_method
;
Olex2 1.3
(compiled 2020.11.12 svn.r5f609507 for OlexSys, GUI svn.r6272)
;
_audit_update_record
;
2021-06-13 deposited with the CCDC.	2021-08-23 downloaded from the CCDC.
;
_cell_angle_alpha 90
_cell_angle_beta 95.3475(11)
_cell_angle_gamma 90
_cell_formula_units_Z 4
_cell_length_a 15.27250(18)
_cell_length_b 16.9735(2)
_cell_length_c 10.05404(13)
_cell_measurement_reflns_used 3160
_cell_measurement_temperature 293(2)
_cell_measurement_theta_max 68.0320
_cell_measurement_theta_min 3.5540
_cell_volume 2594.94(5)
_computing_cell_refinement 'CrysAlisPro 1.171.40.82a (Rigaku OD, 2020)'
_computing_data_collection 'CrysAlisPro 1.171.40.82a (Rigaku OD, 2020)'
_computing_data_reduction 'CrysAlisPro 1.171.40.82a (Rigaku OD, 2020)'
_computing_molecular_graphics 'Olex2 1.3 (Dolomanov et al., 2009)'
_computing_publication_material 'Olex2 1.3 (Dolomanov et al., 2009)'
_computing_structure_refinement 'SHELXL 2014/7 (Sheldrick, 2015)'
_diffrn_ambient_temperature 293(2)
_diffrn_measured_fraction_theta_full 0.997
_diffrn_measured_fraction_theta_max 0.993
_diffrn_measurement_device 'four-circle diffractometer'
_diffrn_measurement_device_type 'XtaLAB Synergy, Single source at home/near, HyPix3000'
_diffrn_measurement_method '\w scans'
_diffrn_radiation_type CuK\a
_diffrn_radiation_wavelength 1.54184
_diffrn_reflns_av_R_equivalents 0.0673
_diffrn_reflns_av_unetI/netI 0.0490
_diffrn_reflns_Laue_measured_fraction_full 0.997
_diffrn_reflns_Laue_measured_fraction_max 0.993
_diffrn_reflns_limit_h_max 18
_diffrn_reflns_limit_h_min -15
_diffrn_reflns_limit_k_max 14
_diffrn_reflns_limit_k_min -20
_diffrn_reflns_limit_l_max 12
_diffrn_reflns_limit_l_min -12
_diffrn_reflns_number 14284
_diffrn_reflns_point_group_measured_fraction_full 0.997
_diffrn_reflns_point_group_measured_fraction_max 0.993
_diffrn_reflns_theta_full 67.684
_diffrn_reflns_theta_max 68.275
_diffrn_reflns_theta_min 2.906
_exptl_absorpt_coefficient_mu 20.139
_exptl_absorpt_correction_T_max 1.00000
_exptl_absorpt_correction_T_min 0.42382
_exptl_absorpt_correction_type multi-scan
_exptl_absorpt_process_details
;
CrysAlisPro 1.171.40.82a (Rigaku Oxford Diffraction, 2020)
Empirical absorption correction using spherical harmonics,
implemented in SCALE3 ABSPACK scaling algorithm.
;
_exptl_crystal_colour green
_exptl_crystal_colour_primary green
_exptl_crystal_density_diffrn 1.967
_exptl_crystal_description prism
_exptl_crystal_F_000 1512
_exptl_crystal_size_max 0.34
_exptl_crystal_size_mid 0.27
_exptl_crystal_size_min 0.23
_refine_diff_density_max 3.104
_refine_diff_density_min -1.256
_refine_diff_density_rms 0.175
_refine_ls_extinction_method none
_refine_ls_goodness_of_fit_ref 1.041
_refine_ls_hydrogen_treatment mixed
_refine_ls_matrix_type full
_refine_ls_number_parameters 397
_refine_ls_number_reflns 4716
_refine_ls_number_restraints 40
_refine_ls_restrained_S_all 1.036
_refine_ls_R_factor_all 0.0666
_refine_ls_R_factor_gt 0.0611
_refine_ls_shift/su_max 0.001
_refine_ls_shift/su_mean 0.000
_refine_ls_structure_factor_coef Fsqd
_refine_ls_weighting_details 'w=1/[\s^2^(Fo^2^)+(0.1061P)^2^+14.8496P] where P=(Fo^2^+2Fc^2^)/3'
_refine_ls_weighting_scheme calc
_refine_ls_wR_factor_gt 0.1637
_refine_ls_wR_factor_ref 0.1670
_reflns_Friedel_coverage 0.000
_reflns_number_gt 4325
_reflns_number_total 4716
_reflns_threshold_expression 'I > 2\s(I)'
_cod_data_source_file d1dt01944a2.cif
_cod_data_source_block 1_VGd
_cod_original_cell_volume 2594.94(6)
_cod_database_code 7708098
_shelx_shelxl_version_number 2014/7
_shelx_space_group_comment
;
The symmetry employed for this shelxl refinement is uniquely defined
by the following loop, which should always be used as a source of
symmetry information in preference to the above space-group names.
They are only intended as comments.
;
_olex2_refinement_description
;
1. Fixed Uiso
 At 1.2 times of:
  All C(H) groups, All C(H,H) groups, All C(H,H,H,H) groups
 At 1.5 times of:
  All C(H,H,H) groups, All O(H,H) groups
2. Restrained distances
 H3A-H3B
 1.35 with sigma of 0.02
 H3A-O3
 0.85 with sigma of 0.01
 O3-H3B
 0.85 with sigma of 0.01
 H3B_$1-O12_$2
 2 with sigma of 0.1
3. Uiso/Uaniso restraints and constraints
C8 \\sim C8A \\sim C9 \\sim C9A: within 2A with sigma of 0.04 and sigma for
terminal atoms of 0.08 within 2A
4. Others
 Sof(H10C)=Sof(H10D)=Sof(C9A)=Sof(H9AA)=Sof(H9AB)=Sof(C8A)=Sof(H8AA)=Sof(H8AB)=
 1-FVAR(1)
 Sof(C8)=Sof(H8A)=Sof(H8B)=Sof(C9)=Sof(H9A)=Sof(H9B)=Sof(H10A)=Sof(H10B)=FVAR(1)
5.a Secondary CH2 refined with riding coordinates:
 C8(H8A,H8B), C9(H9A,H9B), C10(H10A,H10B), C10(H10C,H10D), C9A(H9AA,H9AB),
 C8A(H8AA,H8AB)
5.b Aromatic/amide H refined with riding coordinates:
 C3(H3), C4(H4), C5(H5), C7(H7), C11(H11), C13(H13), C14(H14), C15(H15)
5.c Idealised Me refined as rotating group:
 C18(H18A,H18B,H18C), C19(H19A,H19B,H19C)
;
_olex2_submission_special_instructions 'No special instructions were received'

loop_
_space_group_symop_operation_xyz
'x, y, z'
'-x, y+1/2, -z+1/2'
'-x, -y, -z'
'x, -y-1/2, z-1/2'

loop_
_atom_site_label
_atom_site_type_symbol
_atom_site_fract_x
_atom_site_fract_y
_atom_site_fract_z
_atom_site_U_iso_or_equiv
_atom_site_adp_type
_atom_site_occupancy
_atom_site_site_symmetry_order
_atom_site_calc_flag
_atom_site_refinement_flags_posn
_atom_site_refinement_flags_adp
_atom_site_refinement_flags_occupancy
_atom_site_disorder_assembly
_atom_site_disorder_group
Gd1 Gd 0.29261(2) 0.51925(2) 0.26066(4) 0.01903(17) Uani 1 1 d . . . . .
V1 V 0.17774(7) 0.43382(7) 0.50857(12) 0.0251(3) Uani 1 1 d . . . . .
O1 O 0.2768(3) 0.4087(3) 0.4031(5) 0.0209(10) Uani 1 1 d . . . . .
O2 O 0.2101(3) 0.5409(3) 0.4485(5) 0.0256(11) Uani 1 1 d . . . . .
O5 O 0.4006(3) 0.4070(3) 0.2439(5) 0.0267(11) Uani 1 1 d . . . . .
O6 O 0.2594(4) 0.6614(3) 0.3129(5) 0.0293(11) Uani 1 1 d . . . . .
O4 O 0.0940(4) 0.4135(4) 0.4107(6) 0.0445(15) Uani 1 1 d . . . . .
O3 O 0.2952(4) 0.4517(4) 0.6689(6) 0.0360(13) Uani 1 1 d D . . . .
H3A H 0.343(3) 0.432(5) 0.647(10) 0.054 Uiso 1 1 d D U . . .
H3B H 0.311(5) 0.487(5) 0.726(9) 0.054 Uiso 1 1 d D U . . .
O7 O 0.4009(4) 0.5522(4) 0.4553(6) 0.0445(15) Uani 1 1 d . . . . .
O8 O 0.4336(4) 0.5847(4) 0.2612(6) 0.0396(14) Uani 1 1 d . . . . .
O9 O 0.5253(5) 0.6086(6) 0.4343(9) 0.082(3) Uani 1 1 d . . . . .
O10 O 0.3458(6) 0.5012(5) 0.0191(8) 0.060(2) Uani 1 1 d . . . . .
O11 O 0.2731(6) 0.6007(4) 0.0548(6) 0.066(2) Uani 1 1 d . . . . .
O12 O 0.3030(6) 0.5781(4) -0.1437(6) 0.059(2) Uani 1 1 d . . . . .
O14 O 0.2038(4) 0.4210(3) 0.1299(7) 0.0422(15) Uani 1 1 d . . . . .
O13 O 0.1341(4) 0.5231(4) 0.1775(9) 0.059(2) Uani 1 1 d . . . . .
O15 O 0.0623(4) 0.4229(6) 0.0885(8) 0.066(2) Uani 1 1 d . . . . .
N1 N 0.1840(4) 0.3215(4) 0.5935(6) 0.0272(13) Uani 1 1 d . . . . .
N2 N 0.1119(5) 0.4851(4) 0.6579(8) 0.0379(18) Uani 1 1 d . . . . .
N3 N 0.4558(5) 0.5823(5) 0.3873(7) 0.0400(17) Uani 1 1 d . . . . .
N4 N 0.3081(5) 0.5600(4) -0.0258(7) 0.0311(14) Uani 1 1 d . . . . .
N5 N 0.1316(5) 0.4547(5) 0.1316(7) 0.0360(16) Uani 1 1 d . . . . .
C1 C 0.1765(5) 0.6105(4) 0.4764(7) 0.0241(15) Uani 1 1 d . . . . .
C2 C 0.1992(5) 0.6769(4) 0.4067(8) 0.0279(16) Uani 1 1 d . . . . .
C3 C 0.1660(6) 0.7507(5) 0.4281(8) 0.0358(18) Uani 1 1 d . . . . .
H3 H 0.1831 0.7938 0.3796 0.043 Uiso 1 1 calc R U . . .
C4 C 0.1065(6) 0.7597(5) 0.5235(11) 0.047(2) Uani 1 1 d . . . . .
H4 H 0.0820 0.8089 0.5368 0.056 Uiso 1 1 calc R U . . .
C5 C 0.0839(6) 0.6971(5) 0.5977(9) 0.041(2) Uani 1 1 d . . . . .
H5 H 0.0450 0.7045 0.6625 0.049 Uiso 1 1 calc R U . . .
C6 C 0.1182(4) 0.6210(5) 0.5784(7) 0.0267(15) Uani 1 1 d . . . . .
C7 C 0.0926(5) 0.5583(5) 0.6642(8) 0.0317(18) Uani 1 1 d . . . . .
H7 H 0.0581 0.5729 0.7317 0.038 Uiso 1 1 calc R U . . .
C8 C 0.0632(13) 0.4281(14) 0.747(2) 0.042(5) Uani 0.63(3) 1 d . U P A 1
H8A H 0.0476 0.4568 0.8251 0.050 Uiso 0.63(3) 1 calc R U P A 1
H8B H 0.0090 0.4110 0.6976 0.050 Uiso 0.63(3) 1 calc R U P A 1
C9 C 0.1144(9) 0.3580(8) 0.7923(13) 0.034(4) Uani 0.63(3) 1 d . U P A 1
H9A H 0.1728 0.3748 0.8267 0.041 Uiso 0.63(3) 1 calc R U P A 1
H9B H 0.0869 0.3341 0.8656 0.041 Uiso 0.63(3) 1 calc R U P A 1
C10 C 0.1227(6) 0.2994(6) 0.6922(10) 0.047(2) Uani 1 1 d . . . . .
H10A H 0.0652 0.2896 0.6458 0.056 Uiso 0.63(3) 1 calc R U P A 1
H10B H 0.1428 0.2508 0.7354 0.056 Uiso 0.63(3) 1 calc R U P A 1
H10C H 0.1571 0.2820 0.7728 0.056 Uiso 0.37(3) 1 calc R U P A 2
H10D H 0.0883 0.2547 0.6572 0.056 Uiso 0.37(3) 1 calc R U P A 2
C11 C 0.2318(5) 0.2668(4) 0.5548(8) 0.0294(16) Uani 1 1 d . . . . .
H11 H 0.2244 0.2177 0.5933 0.035 Uiso 1 1 calc R U . . .
C12 C 0.2966(5) 0.2703(4) 0.4586(7) 0.0266(15) Uani 1 1 d . . . . .
C13 C 0.3418(6) 0.2013(5) 0.4357(9) 0.040(2) Uani 1 1 d . . . . .
H13 H 0.3285 0.1556 0.4808 0.048 Uiso 1 1 calc R U . . .
C14 C 0.4048(6) 0.1989(5) 0.3489(9) 0.042(2) Uani 1 1 d . . . . .
H14 H 0.4332 0.1517 0.3341 0.050 Uiso 1 1 calc R U . . .
C15 C 0.4268(6) 0.2661(5) 0.2826(9) 0.0385(19) Uani 1 1 d . . . . .
H15 H 0.4705 0.2646 0.2243 0.046 Uiso 1 1 calc R U . . .
C16 C 0.3834(4) 0.3354(4) 0.3034(7) 0.0230(14) Uani 1 1 d . . . . .
C17 C 0.3167(4) 0.3398(4) 0.3878(7) 0.0194(13) Uani 1 1 d . . . . .
C18 C 0.3041(7) 0.7293(5) 0.2635(10) 0.049(2) Uani 1 1 d . . . . .
H18A H 0.3477 0.7120 0.2071 0.073 Uiso 1 1 calc R U . . .
H18B H 0.3320 0.7584 0.3376 0.073 Uiso 1 1 calc R U . . .
H18C H 0.2621 0.7625 0.2132 0.073 Uiso 1 1 calc R U . . .
C19 C 0.4864(5) 0.4133(6) 0.1915(10) 0.040(2) Uani 1 1 d . . . . .
H19A H 0.4944 0.4660 0.1600 0.061 Uiso 1 1 calc R U . . .
H19B H 0.4893 0.3769 0.1190 0.061 Uiso 1 1 calc R U . . .
H19C H 0.5318 0.4012 0.2610 0.061 Uiso 1 1 calc R U . . .
C9A C 0.0560(19) 0.3661(19) 0.733(3) 0.050(7) Uani 0.37(3) 1 d . U P A 2
H9AA H 0.0135 0.3753 0.6568 0.060 Uiso 0.37(3) 1 calc R U P A 2
H9AB H 0.0240 0.3452 0.8041 0.060 Uiso 0.37(3) 1 calc R U P A 2
C8A C 0.095(2) 0.4477(18) 0.780(3) 0.035(7) Uani 0.37(3) 1 d . U P A 2
H8AA H 0.0531 0.4776 0.8265 0.042 Uiso 0.37(3) 1 calc R U P A 2
H8AB H 0.1487 0.4412 0.8386 0.042 Uiso 0.37(3) 1 calc R U P A 2

loop_
_atom_site_aniso_label
_atom_site_aniso_U_11
_atom_site_aniso_U_22
_atom_site_aniso_U_33
_atom_site_aniso_U_23
_atom_site_aniso_U_13
_atom_site_aniso_U_12
Gd1 0.0203(3) 0.0177(2) 0.0192(3) -0.00102(14) 0.00249(16) -0.00241(13)
V1 0.0209(6) 0.0310(6) 0.0232(6) 0.0041(5) 0.0016(5) 0.0002(5)
O1 0.022(2) 0.015(2) 0.027(3) -0.0011(19) 0.0068(19) 0.0040(18)
O2 0.027(3) 0.019(2) 0.031(3) 0.001(2) 0.008(2) 0.004(2)
O5 0.021(2) 0.027(3) 0.033(3) 0.005(2) 0.009(2) 0.005(2)
O6 0.043(3) 0.019(2) 0.027(3) 0.001(2) 0.010(2) -0.004(2)
O4 0.038(3) 0.062(4) 0.031(3) 0.014(3) -0.011(2) -0.009(3)
O3 0.028(3) 0.043(3) 0.036(3) -0.011(3) -0.004(2) 0.000(3)
O7 0.046(3) 0.055(4) 0.031(3) 0.002(3) -0.005(3) -0.016(3)
O8 0.037(3) 0.049(4) 0.033(3) 0.002(3) 0.002(2) -0.017(3)
O9 0.056(4) 0.119(8) 0.067(5) -0.002(5) -0.023(4) -0.050(5)
O10 0.089(6) 0.044(4) 0.047(4) 0.012(3) 0.011(4) 0.021(4)
O11 0.121(7) 0.053(4) 0.024(3) 0.006(3) 0.007(4) 0.039(4)
O12 0.109(6) 0.046(4) 0.024(3) 0.004(3) 0.010(4) 0.005(4)
O14 0.033(3) 0.036(3) 0.055(4) -0.024(3) -0.011(3) 0.006(2)
O13 0.029(3) 0.068(5) 0.077(5) -0.037(4) -0.021(3) 0.018(3)
O15 0.037(3) 0.105(6) 0.053(4) -0.031(4) -0.006(3) -0.025(4)
N1 0.027(3) 0.034(3) 0.021(3) 0.007(3) 0.000(2) -0.008(3)
N2 0.035(4) 0.050(5) 0.031(4) 0.010(3) 0.015(3) 0.020(3)
N3 0.034(4) 0.049(4) 0.035(4) 0.002(3) -0.005(3) -0.015(3)
N4 0.047(4) 0.022(3) 0.026(3) 0.003(3) 0.010(3) -0.004(3)
N5 0.033(4) 0.050(4) 0.025(3) -0.009(3) 0.002(3) 0.001(3)
C1 0.026(3) 0.026(4) 0.020(3) -0.004(3) -0.001(3) 0.007(3)
C2 0.028(4) 0.027(4) 0.028(4) -0.005(3) -0.005(3) 0.001(3)
C3 0.051(5) 0.023(4) 0.034(4) -0.007(3) 0.000(4) 0.006(4)
C4 0.051(5) 0.025(4) 0.065(6) -0.013(4) 0.003(5) 0.012(4)
C5 0.037(4) 0.045(5) 0.041(5) -0.022(4) 0.006(4) 0.010(4)
C6 0.018(3) 0.037(4) 0.025(4) -0.004(3) 0.001(3) 0.006(3)
C7 0.016(3) 0.052(5) 0.028(4) -0.001(4) 0.006(3) 0.015(3)
C8 0.030(9) 0.057(12) 0.041(10) 0.008(9) 0.019(7) -0.004(8)
C9 0.033(7) 0.045(7) 0.025(7) 0.012(6) 0.001(5) 0.000(6)
C10 0.044(5) 0.049(5) 0.049(5) 0.017(4) 0.012(4) -0.009(4)
C11 0.040(4) 0.019(3) 0.028(4) 0.001(3) -0.004(3) -0.009(3)
C12 0.035(4) 0.020(3) 0.023(4) 0.000(3) -0.006(3) -0.007(3)
C13 0.059(5) 0.019(4) 0.038(5) 0.001(3) -0.007(4) 0.002(4)
C14 0.056(5) 0.028(4) 0.041(5) -0.004(4) -0.001(4) 0.019(4)
C15 0.042(5) 0.036(4) 0.037(5) -0.008(4) 0.005(4) 0.012(4)
C16 0.025(3) 0.022(3) 0.022(3) -0.002(3) -0.001(3) 0.005(3)
C17 0.021(3) 0.018(3) 0.018(3) -0.003(3) -0.007(2) -0.001(3)
C18 0.063(6) 0.025(4) 0.061(7) 0.001(4) 0.013(5) -0.014(4)
C19 0.024(4) 0.048(5) 0.051(5) 0.004(4) 0.016(4) 0.005(4)
C9A 0.047(14) 0.059(15) 0.047(14) 0.019(12) 0.012(12) -0.008(12)
C8A 0.039(15) 0.032(13) 0.037(15) 0.010(11) 0.017(12) -0.005(12)

loop_
_atom_type_symbol
_atom_type_description
_atom_type_scat_dispersion_real
_atom_type_scat_dispersion_imag
_atom_type_scat_source
C C 0.0181 0.0091 'International Tables Vol C Tables 4.2.6.8 and 6.1.1.4'
H H 0.0000 0.0000 'International Tables Vol C Tables 4.2.6.8 and 6.1.1.4'
Gd Gd -8.8380 11.9157 'International Tables Vol C Tables 4.2.6.8 and 6.1.1.4'
N N 0.0311 0.0180 'International Tables Vol C Tables 4.2.6.8 and 6.1.1.4'
O O 0.0492 0.0322 'International Tables Vol C Tables 4.2.6.8 and 6.1.1.4'
V V 0.0687 2.1097 'International Tables Vol C Tables 4.2.6.8 and 6.1.1.4'

loop_
_geom_angle_atom_site_label_1
_geom_angle_atom_site_label_2
_geom_angle_atom_site_label_3
_geom_angle
_geom_angle_site_symmetry_1
_geom_angle_site_symmetry_3
_geom_angle_publ_flag
O1 Gd1 O2 63.70(16) . . ?
O1 Gd1 O5 63.38(15) . . ?
O1 Gd1 O6 126.28(15) . . ?
O1 Gd1 O7 78.64(19) . . ?
O1 Gd1 O8 119.93(19) . . ?
O1 Gd1 O10 121.1(2) . . ?
O1 Gd1 O11 157.9(2) . . ?
O1 Gd1 O14 72.9(2) . . ?
O1 Gd1 O13 94.2(2) . . ?
O1 Gd1 N3 99.07(19) . . ?
O1 Gd1 N5 80.9(2) . . ?
O2 Gd1 O5 124.12(17) . . ?
O2 Gd1 O6 63.89(16) . . ?
O2 Gd1 O7 73.0(2) . . ?
O2 Gd1 O8 117.47(19) . . ?
O2 Gd1 O10 165.8(2) . . ?
O2 Gd1 O11 122.7(2) . . ?
O2 Gd1 O14 102.8(2) . . ?
O2 Gd1 O13 72.2(2) . . ?
O2 Gd1 N3 95.2(2) . . ?
O2 Gd1 N5 85.61(18) . . ?
O5 Gd1 O10 66.2(2) . . ?
O5 Gd1 N3 76.6(2) . . ?
O5 Gd1 N5 102.53(19) . . ?
O6 Gd1 O5 150.97(17) . . ?
O6 Gd1 O10 112.6(2) . . ?
O6 Gd1 N3 74.8(2) . . ?
O6 Gd1 N5 106.0(2) . . ?
O7 Gd1 O5 80.4(2) . . ?
O7 Gd1 O6 75.9(2) . . ?
O7 Gd1 O10 120.4(3) . . ?
O7 Gd1 N3 25.2(2) . . ?
O7 Gd1 N5 155.3(2) . . ?
O8 Gd1 O5 76.18(19) . . ?
O8 Gd1 O6 76.0(2) . . ?
O8 Gd1 O7 51.2(2) . . ?
O8 Gd1 O10 72.9(3) . . ?
O8 Gd1 O11 77.6(3) . . ?
O8 Gd1 O14 139.4(2) . . ?
O8 Gd1 O13 145.7(3) . . ?
O8 Gd1 N3 26.0(2) . . ?
O8 Gd1 N5 153.5(2) . . ?
O10 Gd1 N3 97.0(3) . . ?
O10 Gd1 N5 82.3(2) . . ?
O11 Gd1 O5 113.0(2) . . ?
O11 Gd1 O6 68.4(2) . . ?
O11 Gd1 O7 123.1(3) . . ?
O11 Gd1 O10 47.4(2) . . ?
O11 Gd1 O13 70.6(3) . . ?
O11 Gd1 N3 101.1(3) . . ?
O11 Gd1 N5 78.8(3) . . ?
O14 Gd1 O5 77.53(18) . . ?
O14 Gd1 O6 130.38(18) . . ?
O14 Gd1 O7 149.6(2) . . ?
O14 Gd1 O10 68.4(3) . . ?
O14 Gd1 O11 85.1(3) . . ?
O14 Gd1 O13 50.6(2) . . ?
O14 Gd1 N3 153.8(2) . . ?
O14 Gd1 N5 25.3(2) . . ?
O13 Gd1 O5 128.03(19) . . ?
O13 Gd1 O6 80.6(2) . . ?
O13 Gd1 O7 143.9(2) . . ?
O13 Gd1 O10 93.8(3) . . ?
O13 Gd1 N3 155.4(2) . . ?
O13 Gd1 N5 25.5(2) . . ?
N5 Gd1 N3 179.0(2) . . ?
O1 V1 Gd1 40.98(13) . . ?
O1 V1 O2 79.02(19) . . ?
O1 V1 O3 79.6(2) . . ?
O1 V1 N1 90.8(2) . . ?
O1 V1 N2 158.0(3) . . ?
O2 V1 Gd1 41.38(15) . . ?
O2 V1 O3 83.9(2) . . ?
O2 V1 N1 162.6(2) . . ?
O2 V1 N2 89.3(3) . . ?
O4 V1 Gd1 94.4(2) . . ?
O4 V1 O1 103.6(3) . . ?
O4 V1 O2 102.7(3) . . ?
O4 V1 O3 173.1(3) . . ?
O4 V1 N1 93.4(3) . . ?
O4 V1 N2 97.1(3) . . ?
O3 V1 Gd1 91.95(16) . . ?
N1 V1 Gd1 131.59(18) . . ?
N1 V1 O3 80.3(2) . . ?
N2 V1 Gd1 130.6(2) . . ?
N2 V1 O3 80.7(3) . . ?
N2 V1 N1 95.4(3) . . ?
V1 O1 Gd1 106.18(19) . . ?
C17 O1 Gd1 123.2(4) . . ?
C17 O1 V1 129.2(4) . . ?
V1 O2 Gd1 105.3(2) . . ?
C1 O2 Gd1 123.0(4) . . ?
C1 O2 V1 129.5(5) . . ?
C16 O5 Gd1 118.5(4) . . ?
C16 O5 C19 115.6(6) . . ?
C19 O5 Gd1 125.4(5) . . ?
C2 O6 Gd1 118.3(4) . . ?
C2 O6 C18 116.1(6) . . ?
C18 O6 Gd1 125.2(5) . . ?
V1 O3 H3A 113(6) . . ?
V1 O3 H3B 136(6) . . ?
H3A O3 H3B 104(3) . . ?
N3 O7 Gd1 95.3(5) . . ?
N3 O8 Gd1 98.1(4) . . ?
N4 O10 Gd1 94.0(5) . . ?
N4 O11 Gd1 102.2(5) . . ?
N5 O14 Gd1 97.3(4) . . ?
N5 O13 Gd1 95.5(5) . . ?
C10 N1 V1 119.9(6) . . ?
C11 N1 V1 123.4(5) . . ?
C11 N1 C10 116.2(7) . . ?
C7 N2 V1 124.9(6) . . ?
C7 N2 C8 116.8(10) . . ?
C7 N2 C8A 109.2(14) . . ?
C8 N2 V1 116.5(9) . . ?
C8A N2 V1 125.1(13) . . ?
O7 N3 Gd1 59.5(4) . . ?
O7 N3 O8 115.4(6) . . ?
O8 N3 Gd1 55.9(3) . . ?
O9 N3 Gd1 176.9(7) . . ?
O9 N3 O7 123.5(8) . . ?
O9 N3 O8 121.1(8) . . ?
O10 N4 O11 115.9(7) . . ?
O10 N4 O12 123.5(7) . . ?
O12 N4 O11 120.5(7) . . ?
O14 N5 Gd1 57.4(4) . . ?
O14 N5 O13 115.8(7) . . ?
O13 N5 Gd1 59.0(4) . . ?
O15 N5 Gd1 173.4(7) . . ?
O15 N5 O14 121.9(8) . . ?
O15 N5 O13 122.3(8) . . ?
O2 C1 C2 119.7(6) . . ?
O2 C1 C6 122.8(7) . . ?
C2 C1 C6 117.5(7) . . ?
C1 C2 O6 113.5(6) . . ?
C3 C2 O6 123.4(7) . . ?
C3 C2 C1 123.2(7) . . ?
C2 C3 H3 120.6 . . ?
C2 C3 C4 118.8(8) . . ?
C4 C3 H3 120.6 . . ?
C3 C4 H4 119.7 . . ?
C5 C4 C3 120.5(8) . . ?
C5 C4 H4 119.7 . . ?
C4 C5 H5 119.3 . . ?
C4 C5 C6 121.4(8) . . ?
C6 C5 H5 119.3 . . ?
C1 C6 C7 123.8(7) . . ?
C5 C6 C1 118.5(7) . . ?
C5 C6 C7 117.8(7) . . ?
N2 C7 C6 127.5(7) . . ?
N2 C7 H7 116.3 . . ?
C6 C7 H7 116.3 . . ?
N2 C8 H8A 108.7 . . ?
N2 C8 H8B 108.7 . . ?
H8A C8 H8B 107.6 . . ?
C9 C8 N2 114.3(13) . . ?
C9 C8 H8A 108.7 . . ?
C9 C8 H8B 108.7 . . ?
C8 C9 H9A 108.5 . . ?
C8 C9 H9B 108.5 . . ?
H9A C9 H9B 107.5 . . ?
C10 C9 C8 115.2(14) . . ?
C10 C9 H9A 108.5 . . ?
C10 C9 H9B 108.5 . . ?
N1 C10 H10A 108.8 . . ?
N1 C10 H10B 108.8 . . ?
N1 C10 H10C 108.1 . . ?
N1 C10 H10D 108.1 . . ?
N1 C10 C9A 116.9(11) . . ?
C9 C10 N1 113.6(9) . . ?
C9 C10 H10A 108.8 . . ?
C9 C10 H10B 108.8 . . ?
H10A C10 H10B 107.7 . . ?
H10C C10 H10D 107.3 . . ?
C9A C10 H10C 108.1 . . ?
C9A C10 H10D 108.1 . . ?
N1 C11 H11 115.7 . . ?
N1 C11 C12 128.7(7) . . ?
C12 C11 H11 115.7 . . ?
C13 C12 C11 117.1(7) . . ?
C13 C12 C17 118.8(7) . . ?
C17 C12 C11 124.0(7) . . ?
C12 C13 H13 119.2 . . ?
C14 C13 C12 121.6(8) . . ?
C14 C13 H13 119.2 . . ?
C13 C14 H14 119.8 . . ?
C13 C14 C15 120.3(7) . . ?
C15 C14 H14 119.8 . . ?
C14 C15 H15 120.3 . . ?
C16 C15 C14 119.5(8) . . ?
C16 C15 H15 120.3 . . ?
C15 C16 O5 124.7(7) . . ?
C15 C16 C17 122.0(7) . . ?
C17 C16 O5 113.3(6) . . ?
O1 C17 C12 123.1(6) . . ?
O1 C17 C16 119.1(6) . . ?
C16 C17 C12 117.8(6) . . ?
O6 C18 H18A 109.5 . . ?
O6 C18 H18B 109.5 . . ?
O6 C18 H18C 109.5 . . ?
H18A C18 H18B 109.5 . . ?
H18A C18 H18C 109.5 . . ?
H18B C18 H18C 109.5 . . ?
O5 C19 H19A 109.5 . . ?
O5 C19 H19B 109.5 . . ?
O5 C19 H19C 109.5 . . ?
H19A C19 H19B 109.5 . . ?
H19A C19 H19C 109.5 . . ?
H19B C19 H19C 109.5 . . ?
C10 C9A H9AA 107.8 . . ?
C10 C9A H9AB 107.8 . . ?
H9AA C9A H9AB 107.1 . . ?
C8A C9A C10 118(2) . . ?
C8A C9A H9AA 107.8 . . ?
C8A C9A H9AB 107.8 . . ?
N2 C8A C9A 103(2) . . ?
N2 C8A H8AA 111.1 . . ?
N2 C8A H8AB 111.1 . . ?
C9A C8A H8AA 111.1 . . ?
C9A C8A H8AB 111.1 . . ?
H8AA C8A H8AB 109.1 . . ?

loop_
_geom_bond_atom_site_label_1
_geom_bond_atom_site_label_2
_geom_bond_distance
_geom_bond_site_symmetry_2
_geom_bond_publ_flag
Gd1 O1 2.386(5) . ?
Gd1 O2 2.394(5) . ?
Gd1 O5 2.535(5) . ?
Gd1 O6 2.531(5) . ?
Gd1 O7 2.505(6) . ?
Gd1 O8 2.422(5) . ?
Gd1 O10 2.649(8) . ?
Gd1 O11 2.484(6) . ?
Gd1 O14 2.453(5) . ?
Gd1 O13 2.488(6) . ?
Gd1 N3 2.895(7) . ?
Gd1 N5 2.888(7) . ?
V1 O1 1.973(5) . ?
V1 O2 1.991(5) . ?
V1 O4 1.578(6) . ?
V1 O3 2.317(6) . ?
V1 N1 2.087(6) . ?
V1 N2 2.075(7) . ?
O1 C17 1.335(8) . ?
O2 C1 1.328(9) . ?
O5 C16 1.390(9) . ?
O5 C19 1.461(9) . ?
O6 C2 1.401(9) . ?
O6 C18 1.450(10) . ?
O3 H3A 0.850(10) . ?
O3 H3B 0.850(10) . ?
O7 N3 1.240(9) . ?
O8 N3 1.283(9) . ?
O9 N3 1.208(10) . ?
O10 N4 1.217(10) . ?
O11 N4 1.224(9) . ?
O12 N4 1.220(9) . ?
O14 N5 1.244(9) . ?
O13 N5 1.249(10) . ?
O15 N5 1.230(10) . ?
N1 C10 1.476(10) . ?
N1 C11 1.265(10) . ?
N2 C7 1.280(12) . ?
N2 C8 1.56(2) . ?
N2 C8A 1.43(3) . ?
C1 C2 1.389(11) . ?
C1 C6 1.431(10) . ?
C2 C3 1.376(11) . ?
C3 H3 0.9300 . ?
C3 C4 1.390(13) . ?
C4 H4 0.9300 . ?
C4 C5 1.362(14) . ?
C5 H5 0.9300 . ?
C5 C6 1.413(11) . ?
C6 C7 1.447(12) . ?
C7 H7 0.9300 . ?
C8 H8A 0.9700 . ?
C8 H8B 0.9700 . ?
C8 C9 1.47(3) . ?
C9 H9A 0.9700 . ?
C9 H9B 0.9700 . ?
C9 C10 1.428(17) . ?
C10 H10A 0.9700 . ?
C10 H10B 0.9700 . ?
C10 H10C 0.9700 . ?
C10 H10D 0.9700 . ?
C10 C9A 1.60(3) . ?
C11 H11 0.9300 . ?
C11 C12 1.448(11) . ?
C12 C13 1.389(11) . ?
C12 C17 1.425(10) . ?
C13 H13 0.9300 . ?
C13 C14 1.359(13) . ?
C14 H14 0.9300 . ?
C14 C15 1.378(13) . ?
C15 H15 0.9300 . ?
C15 C16 1.376(10) . ?
C16 C17 1.387(10) . ?
C18 H18A 0.9600 . ?
C18 H18B 0.9600 . ?
C18 H18C 0.9600 . ?
C19 H19A 0.9600 . ?
C19 H19B 0.9600 . ?
C19 H19C 0.9600 . ?
C9A H9AA 0.9700 . ?
C9A H9AB 0.9700 . ?
C9A C8A 1.56(4) . ?
C8A H8AA 0.9700 . ?
C8A H8AB 0.9700 . ?

loop_
_geom_torsion_atom_site_label_1
_geom_torsion_atom_site_label_2
_geom_torsion_atom_site_label_3
_geom_torsion_atom_site_label_4
_geom_torsion
_geom_torsion_site_symmetry_1
_geom_torsion_site_symmetry_2
_geom_torsion_site_symmetry_3
_geom_torsion_site_symmetry_4
_geom_torsion_publ_flag
Gd1 O1 C17 C12 -169.7(5) . . . . ?
Gd1 O1 C17 C16 13.0(8) . . . . ?
Gd1 O2 C1 C2 -9.2(9) . . . . ?
Gd1 O2 C1 C6 172.0(5) . . . . ?
Gd1 O5 C16 C15 167.8(6) . . . . ?
Gd1 O5 C16 C17 -12.0(7) . . . . ?
Gd1 O6 C2 C1 10.4(8) . . . . ?
Gd1 O6 C2 C3 -169.8(6) . . . . ?
Gd1 O7 N3 O8 1.7(8) . . . . ?
Gd1 O7 N3 O9 -179.0(10) . . . . ?
Gd1 O8 N3 O7 -1.7(8) . . . . ?
Gd1 O8 N3 O9 178.9(9) . . . . ?
Gd1 O10 N4 O11 5.9(9) . . . . ?
Gd1 O10 N4 O12 -172.9(8) . . . . ?
Gd1 O11 N4 O10 -6.4(10) . . . . ?
Gd1 O11 N4 O12 172.4(7) . . . . ?
Gd1 O14 N5 O13 9.0(9) . . . . ?
Gd1 O14 N5 O15 -172.3(8) . . . . ?
Gd1 O13 N5 O14 -8.8(8) . . . . ?
Gd1 O13 N5 O15 172.4(8) . . . . ?
V1 O1 C17 C12 -5.3(9) . . . . ?
V1 O1 C17 C16 177.4(5) . . . . ?
V1 O2 C1 C2 -169.7(5) . . . . ?
V1 O2 C1 C6 11.5(10) . . . . ?
V1 N1 C10 C9 -46.0(11) . . . . ?
V1 N1 C10 C9A -2.4(17) . . . . ?
V1 N1 C11 C12 6.8(11) . . . . ?
V1 N2 C7 C6 -5.9(13) . . . . ?
V1 N2 C8 C9 45(2) . . . . ?
V1 N2 C8A C9A -49(3) . . . . ?
O2 C1 C2 O6 -1.4(10) . . . . ?
O2 C1 C2 C3 178.8(7) . . . . ?
O2 C1 C6 C5 -178.1(7) . . . . ?
O2 C1 C6 C7 2.4(11) . . . . ?
O5 C16 C17 O1 0.3(9) . . . . ?
O5 C16 C17 C12 -177.2(6) . . . . ?
O6 C2 C3 C4 179.9(7) . . . . ?
N1 C10 C9A C8A -52(3) . . . . ?
N1 C11 C12 C13 178.8(8) . . . . ?
N1 C11 C12 C17 -0.8(12) . . . . ?
N2 C8 C9 C10 -74(2) . . . . ?
C1 C2 C3 C4 -0.3(13) . . . . ?
C1 C6 C7 N2 -5.0(13) . . . . ?
C2 C1 C6 C5 3.1(10) . . . . ?
C2 C1 C6 C7 -176.4(7) . . . . ?
C2 C3 C4 C5 2.3(14) . . . . ?
C3 C4 C5 C6 -1.5(14) . . . . ?
C4 C5 C6 C1 -1.3(12) . . . . ?
C4 C5 C6 C7 178.3(8) . . . . ?
C5 C6 C7 N2 175.5(8) . . . . ?
C6 C1 C2 O6 177.5(6) . . . . ?
C6 C1 C2 C3 -2.4(11) . . . . ?
C7 N2 C8 C9 -149.7(14) . . . . ?
C7 N2 C8A C9A 141.2(18) . . . . ?
C8 N2 C7 C6 -170.1(11) . . . . ?
C8 C9 C10 N1 73.9(15) . . . . ?
C10 N1 C11 C12 179.1(7) . . . . ?
C10 C9A C8A N2 78(3) . . . . ?
C11 N1 C10 C9 141.4(9) . . . . ?
C11 N1 C10 C9A -175.0(15) . . . . ?
C11 C12 C13 C14 -178.9(8) . . . . ?
C11 C12 C17 O1 -0.5(10) . . . . ?
C11 C12 C17 C16 176.9(6) . . . . ?
C12 C13 C14 C15 1.2(14) . . . . ?
C13 C12 C17 O1 179.9(7) . . . . ?
C13 C12 C17 C16 -2.7(10) . . . . ?
C13 C14 C15 C16 -1.0(14) . . . . ?
C14 C15 C16 O5 179.0(8) . . . . ?
C14 C15 C16 C17 -1.1(12) . . . . ?
C15 C16 C17 O1 -179.6(7) . . . . ?
C15 C16 C17 C12 2.9(10) . . . . ?
C17 C12 C13 C14 0.7(12) . . . . ?
C18 O6 C2 C1 -163.6(7) . . . . ?
C18 O6 C2 C3 16.2(11) . . . . ?
C19 O5 C16 C15 -19.8(11) . . . . ?
C19 O5 C16 C17 160.4(7) . . . . ?
C8A N2 C7 C6 164.2(17) . . . . ?
